data_4081000
loop_
_publ_author_name
'Kumaran, Elumalai'
'How, Kai Tong Sonia'
'Ganguly, Rakesh'
'Li, Yongxin'
'Leong, Weng Kee'

_publ_section_title
;
 Synthesis and Reactivity of Cationic Iridium Aminocarbenes Derived from
 Terminal Alkynes and 2-Aminopyridines
;
_journal_issue 15
_journal_name_full Organometallics
_journal_page_first 4149
_journal_paper_doi 10.1021/om400326c
_journal_volume 32
_journal_year 2013
_chemical_formula_sum 'C25.75 H29.5 Br Cl5.5 Ir N2 O'
_chemical_formula_weight 850.10
_chemical_name_systematic
; 
 ? 
;
_space_group_IT_number 14
_symmetry_cell_setting monoclinic
_symmetry_space_group_name_Hall '-P 2ybc'
_symmetry_space_group_name_H-M 'P 1 21/c 1'
_atom_sites_solution_hydrogens geom
_atom_sites_solution_primary direct
_atom_sites_solution_secondary difmap
_audit_creation_method SHELXL-97
_cell_angle_alpha 90.00
_cell_angle_beta 92.5970(10)
_cell_angle_gamma 90.00
_cell_formula_units_Z 8
_cell_length_a 9.4513(2)
_cell_length_b 22.3781(5)
_cell_length_c 29.0848(7)
_cell_measurement_reflns_used 7049
_cell_measurement_temperature 103(2)
_cell_measurement_theta_max 26.70
_cell_measurement_theta_min 2.30
_cell_volume 6145.2(2)
_computing_cell_refinement 'Bruker SAINT'
_computing_data_collection 'Bruker APEX2'
_computing_data_reduction 'Bruker SAINT'
_computing_molecular_graphics 'Bruker SHELXTL'
_computing_publication_material 'Bruker SHELXTL'
_computing_structure_refinement 'SHELXL-97 (Sheldrick, 1997)'
_computing_structure_solution 'SHELXS-97 (Sheldrick, 1990)'
_diffrn_ambient_temperature 103(2)
_diffrn_measured_fraction_theta_full 0.987
_diffrn_measured_fraction_theta_max 0.987
_diffrn_measurement_device_type 'Bruker APEX-II CCD'
_diffrn_measurement_method '\f and \w scans'
_diffrn_radiation_monochromator graphite
_diffrn_radiation_source 'fine-focus sealed tube'
_diffrn_radiation_type MoK\a
_diffrn_radiation_wavelength 0.71073
_diffrn_reflns_av_R_equivalents 0.0937
_diffrn_reflns_av_sigmaI/netI 0.1073
_diffrn_reflns_limit_h_max 12
_diffrn_reflns_limit_h_min -12
_diffrn_reflns_limit_k_max 30
_diffrn_reflns_limit_k_min -23
_diffrn_reflns_limit_l_max 38
_diffrn_reflns_limit_l_min -39
_diffrn_reflns_number 64543
_diffrn_reflns_theta_full 28.66
_diffrn_reflns_theta_max 28.66
_diffrn_reflns_theta_min 2.16
_exptl_absorpt_coefficient_mu 6.147
_exptl_absorpt_correction_T_max 0.5785
_exptl_absorpt_correction_T_min 0.3728
_exptl_absorpt_correction_type multi-scan
_exptl_absorpt_process_details SADABS
_exptl_crystal_colour red
_exptl_crystal_density_diffrn 1.838
_exptl_crystal_density_method 'not measured'
_exptl_crystal_description block
_exptl_crystal_F_000 3292
_exptl_crystal_size_max 0.20
_exptl_crystal_size_mid 0.20
_exptl_crystal_size_min 0.10
_refine_diff_density_max 1.850
_refine_diff_density_min -2.025
_refine_diff_density_rms 0.262
_refine_ls_extinction_method none
_refine_ls_goodness_of_fit_ref 1.019
_refine_ls_hydrogen_treatment constr
_refine_ls_matrix_type full
_refine_ls_number_parameters 679
_refine_ls_number_reflns 15631
_refine_ls_number_restraints 0
_refine_ls_restrained_S_all 1.019
_refine_ls_R_factor_all 0.1105
_refine_ls_R_factor_gt 0.0479
_refine_ls_shift/su_max 0.002
_refine_ls_shift/su_mean 0.000
_refine_ls_structure_factor_coef Fsqd
_refine_ls_weighting_details 'calc w=1/[\s^2^(Fo^2^)+(0.0594P)^2^+0.0000P] where P=(Fo^2^+2Fc^2^)/3'
_refine_ls_weighting_scheme calc
_refine_ls_wR_factor_gt 0.1019
_refine_ls_wR_factor_ref 0.1296
_reflns_number_gt 9624
_reflns_number_total 15631
_reflns_threshold_expression >2sigma(I)
_cod_data_source_file om400326c_si_001.cif
_cod_data_source_block lwk47s
_cod_depositor_comments
;
The following automatic conversions were performed:

'_symmetry_cell_setting' value 'Monoclinic' changed to 'monoclinic'
according to /home/saulius/struct/CIF-dictionaries/cif_core.dic
dictionary named 'cif_core.dic' version 2.4.2 from 2011-04-26.

Automatic conversion script
Id: cif_fix_values 1891 2012-01-12 08:04:46Z andrius 
;
_cod_original_sg_symbol_H-M P2(1)/c
_cod_original_formula_sum 'C25.75 H29.50 Br Cl5.50 Ir N2 O'
_cod_database_code 4081000

loop_
_symmetry_equiv_pos_as_xyz
'x, y, z'
'-x, y+1/2, -z+1/2'
'-x, -y, -z'
'x, -y-1/2, z-1/2'

loop_
_atom_site_label
_atom_site_type_symbol
_atom_site_fract_x
_atom_site_fract_y
_atom_site_fract_z
_atom_site_U_iso_or_equiv
_atom_site_adp_type
_atom_site_occupancy
_atom_site_symmetry_multiplicity
_atom_site_calc_flag
_atom_site_refinement_flags
Ir1A Ir 0.30486(3) 0.742036(13) 0.669010(11) 0.01598(8) Uani 1 1 d .
Cl1A Cl 0.20446(19) 0.82593(8) 0.70673(7) 0.0195(4) Uani 1 1 d .
N1A N 0.2850(6) 0.6987(3) 0.7341(2) 0.0174(14) Uani 1 1 d .
C2A C 0.3536(8) 0.7092(3) 0.7749(3) 0.0200(17) Uani 1 1 d .
Br2A Br 0.48795(8) 0.77136(3) 0.77933(3) 0.02125(18) Uani 1 1 d .
C3A C 0.3239(8) 0.6793(3) 0.8149(3) 0.0235(19) Uani 1 1 d .
H3AA H 0.3723 0.6889 0.8432 0.028 Uiso 1 1 calc R
C4A C 0.2213(8) 0.6346(4) 0.8125(3) 0.0264(19) Uani 1 1 d .
H4AA H 0.2033 0.6113 0.8389 0.032 Uiso 1 1 calc R
C5A C 0.1467(8) 0.6244(3) 0.7717(3) 0.0233(18) Uani 1 1 d .
H5AA H 0.0738 0.5952 0.7697 0.028 Uiso 1 1 calc R
C6A C 0.1801(7) 0.6579(3) 0.7336(3) 0.0168(16) Uani 1 1 d .
N7A N 0.1019(6) 0.6558(3) 0.6924(2) 0.0165(14) Uani 1 1 d .
H7AA H 0.0328 0.6297 0.6884 0.020 Uiso 1 1 calc R
C8A C 0.1317(8) 0.6932(3) 0.6590(3) 0.0183(17) Uani 1 1 d .
C9A C 0.0385(8) 0.6852(3) 0.6161(3) 0.0213(18) Uani 1 1 d .
O9A O 0.0478(6) 0.6378(2) 0.5962(2) 0.0291(14) Uani 1 1 d .
C10A C -0.0584(8) 0.7333(3) 0.6006(3) 0.0202(17) Uani 1 1 d .
C11A C -0.0551(8) 0.7910(4) 0.6196(3) 0.027(2) Uani 1 1 d .
H11A H 0.0076 0.7995 0.6452 0.032 Uiso 1 1 calc R
C12A C -0.1416(9) 0.8351(4) 0.6016(3) 0.029(2) Uani 1 1 d .
H12A H -0.1370 0.8741 0.6144 0.034 Uiso 1 1 calc R
C13A C -0.2354(8) 0.8234(4) 0.5648(3) 0.0253(19) Uani 1 1 d .
C14A C -0.2430(9) 0.7668(4) 0.5466(3) 0.027(2) Uani 1 1 d .
H14A H -0.3094 0.7584 0.5220 0.033 Uiso 1 1 calc R
C15A C -0.1537(8) 0.7215(4) 0.5639(3) 0.0249(19) Uani 1 1 d .
H15A H -0.1582 0.6827 0.5506 0.030 Uiso 1 1 calc R
C16A C -0.3272(10) 0.8720(4) 0.5435(3) 0.039(2) Uani 1 1 d .
H16A H -0.4101 0.8540 0.5274 0.059 Uiso 1 1 calc R
H16B H -0.2728 0.8946 0.5215 0.059 Uiso 1 1 calc R
H16C H -0.3583 0.8989 0.5676 0.059 Uiso 1 1 calc R
C17A C 0.4537(8) 0.7012(4) 0.6238(3) 0.0238(19) Uani 1 1 d .
C18A C 0.5421(8) 0.7361(4) 0.6561(3) 0.0234(18) Uani 1 1 d .
C19A C 0.5009(8) 0.7969(3) 0.6516(3) 0.0207(17) Uani 1 1 d .
C20A C 0.3866(8) 0.8002(4) 0.6162(3) 0.0253(19) Uani 1 1 d .
C21A C 0.3650(8) 0.7427(4) 0.5973(3) 0.0215(18) Uani 1 1 d .
C22A C 0.4758(10) 0.6360(4) 0.6128(4) 0.039(2) Uani 1 1 d .
H22A H 0.5399 0.6324 0.5874 0.058 Uiso 1 1 calc R
H22B H 0.3845 0.6176 0.6039 0.058 Uiso 1 1 calc R
H22C H 0.5172 0.6155 0.6400 0.058 Uiso 1 1 calc R
C23A C 0.6553(9) 0.7102(4) 0.6862(3) 0.032(2) Uani 1 1 d .
H23A H 0.7286 0.6932 0.6674 0.048 Uiso 1 1 calc R
H23B H 0.6157 0.6787 0.7052 0.048 Uiso 1 1 calc R
H23C H 0.6969 0.7415 0.7062 0.048 Uiso 1 1 calc R
C24A C 0.5628(9) 0.8493(4) 0.6771(3) 0.029(2) Uani 1 1 d .
H24A H 0.5911 0.8798 0.6551 0.044 Uiso 1 1 calc R
H24B H 0.6459 0.8365 0.6959 0.044 Uiso 1 1 calc R
H24C H 0.4920 0.8661 0.6971 0.044 Uiso 1 1 calc R
C25A C 0.3189(10) 0.8561(4) 0.5999(4) 0.041(3) Uani 1 1 d .
H25A H 0.3705 0.8722 0.5742 0.061 Uiso 1 1 calc R
H25B H 0.3208 0.8853 0.6251 0.061 Uiso 1 1 calc R
H25C H 0.2205 0.8481 0.5897 0.061 Uiso 1 1 calc R
C26A C 0.2824(10) 0.7274(4) 0.5549(3) 0.034(2) Uani 1 1 d .
H26A H 0.3368 0.7377 0.5281 0.051 Uiso 1 1 calc R
H26B H 0.1932 0.7497 0.5537 0.051 Uiso 1 1 calc R
H26C H 0.2621 0.6844 0.5546 0.051 Uiso 1 1 calc R
Ir1B Ir 0.84471(3) 0.851108(13) 0.869743(11) 0.01701(8) Uani 1 1 d .
Cl1B Cl 0.7021(2) 0.87627(8) 0.80236(7) 0.0211(4) Uani 1 1 d .
N1B N 0.8081(6) 0.7616(3) 0.8481(2) 0.0179(14) Uani 1 1 d .
C2B C 0.8518(7) 0.7320(3) 0.8117(3) 0.0184(17) Uani 1 1 d .
Br2B Br 0.97245(8) 0.77202(3) 0.77164(3) 0.02281(18) Uani 1 1 d .
C3B C 0.8139(8) 0.6742(3) 0.8017(3) 0.0235(18) Uani 1 1 d .
H3BA H 0.8500 0.6548 0.7756 0.028 Uiso 1 1 calc R
C4B C 0.7233(8) 0.6440(4) 0.8295(3) 0.0262(19) Uani 1 1 d .
H4BA H 0.6980 0.6036 0.8234 0.031 Uiso 1 1 calc R
C5B C 0.6705(8) 0.6740(3) 0.8663(3) 0.0206(17) Uani 1 1 d .
H5BA H 0.6067 0.6550 0.8860 0.025 Uiso 1 1 calc R
C6B C 0.7125(8) 0.7320(3) 0.8739(3) 0.0170(16) Uani 1 1 d .
N7B N 0.6534(6) 0.7678(3) 0.9067(2) 0.0198(15) Uani 1 1 d .
H7BA H 0.5913 0.7532 0.9253 0.024 Uiso 1 1 calc R
C8B C 0.6922(8) 0.8241(3) 0.9094(3) 0.0182(17) Uani 1 1 d .
C9B C 0.6250(8) 0.8581(3) 0.9474(3) 0.0187(17) Uani 1 1 d .
O9B O 0.6652(6) 0.8460(3) 0.9858(2) 0.0284(14) Uani 1 1 d .
C10B C 0.5139(8) 0.9024(3) 0.9367(3) 0.0203(17) Uani 1 1 d .
C11B C 0.4821(9) 0.9243(4) 0.8930(3) 0.032(2) Uani 1 1 d .
H11B H 0.5283 0.9083 0.8674 0.038 Uiso 1 1 calc R
C12B C 0.3833(9) 0.9694(4) 0.8863(3) 0.031(2) Uani 1 1 d .
H12B H 0.3649 0.9849 0.8562 0.037 Uiso 1 1 calc R
C13B C 0.3103(8) 0.9925(4) 0.9229(3) 0.029(2) Uani 1 1 d .
C14B C 0.3390(12) 0.9679(6) 0.9650(3) 0.068(4) Uani 1 1 d .
H14B H 0.2877 0.9817 0.9903 0.081 Uiso 1 1 calc R
C15B C 0.4388(11) 0.9238(5) 0.9728(3) 0.057(4) Uani 1 1 d .
H15B H 0.4560 0.9082 1.0029 0.069 Uiso 1 1 calc R
C16B C 0.2058(8) 1.0424(4) 0.9164(3) 0.033(2) Uani 1 1 d .
H16D H 0.1143 1.0300 0.9277 0.049 Uiso 1 1 calc R
H16E H 0.1946 1.0523 0.8836 0.049 Uiso 1 1 calc R
H16F H 0.2402 1.0776 0.9335 0.049 Uiso 1 1 calc R
C17B C 1.0215(9) 0.8644(4) 0.9192(3) 0.031(2) Uani 1 1 d .
C18B C 0.9364(8) 0.9182(4) 0.9163(3) 0.0236(19) Uani 1 1 d .
C19B C 0.9402(8) 0.9402(4) 0.8707(3) 0.0234(18) Uani 1 1 d .
C20B C 1.0386(8) 0.9027(3) 0.8456(3) 0.0217(18) Uani 1 1 d .
C21B C 1.0877(7) 0.8576(4) 0.8755(3) 0.0230(19) Uani 1 1 d .
C22B C 1.0603(10) 0.8288(5) 0.9621(3) 0.046(3) Uani 1 1 d .
H22D H 1.1411 0.8477 0.9787 0.069 Uiso 1 1 calc R
H22E H 1.0858 0.7880 0.9534 0.069 Uiso 1 1 calc R
H22F H 0.9793 0.8276 0.9819 0.069 Uiso 1 1 calc R
C23B C 0.8712(10) 0.9498(4) 0.9555(3) 0.044(3) Uani 1 1 d .
H23D H 0.9394 0.9783 0.9693 0.066 Uiso 1 1 calc R
H23E H 0.8455 0.9204 0.9788 0.066 Uiso 1 1 calc R
H23F H 0.7862 0.9712 0.9442 0.066 Uiso 1 1 calc R
C24B C 0.8689(9) 0.9952(4) 0.8515(3) 0.032(2) Uani 1 1 d .
H24D H 0.9275 1.0303 0.8592 0.048 Uiso 1 1 calc R
H24E H 0.7761 0.9998 0.8648 0.048 Uiso 1 1 calc R
H24F H 0.8566 0.9916 0.8180 0.048 Uiso 1 1 calc R
C25B C 1.0789(9) 0.9153(4) 0.7973(3) 0.0264(19) Uani 1 1 d .
H25D H 1.1161 0.9560 0.7955 0.040 Uiso 1 1 calc R
H25E H 0.9953 0.9112 0.7764 0.040 Uiso 1 1 calc R
H25F H 1.1517 0.8868 0.7886 0.040 Uiso 1 1 calc R
C26B C 1.1904(8) 0.8100(4) 0.8666(4) 0.035(2) Uani 1 1 d .
H26D H 1.2813 0.8193 0.8825 0.053 Uiso 1 1 calc R
H26E H 1.2032 0.8070 0.8334 0.053 Uiso 1 1 calc R
H26F H 1.1549 0.7718 0.8780 0.053 Uiso 1 1 calc R
Cl3 Cl 0.8459(2) 0.57470(8) 0.70843(8) 0.0243(4) Uani 1 1 d .
Cl4 Cl 0.4074(2) 0.70833(10) 0.94895(8) 0.0307(5) Uani 1 1 d .
C1S C 0.9485(10) 0.4762(4) 0.8139(3) 0.038(2) Uani 1 1 d .
H1SA H 0.9051 0.5008 0.7887 0.046 Uiso 1 1 calc R
H1SB H 0.9009 0.4368 0.8134 0.046 Uiso 1 1 calc R
Cl11 Cl 1.1336(3) 0.46659(11) 0.80514(9) 0.0452(6) Uani 1 1 d .
Cl12 Cl 0.9251(3) 0.51130(16) 0.86686(11) 0.0676(9) Uani 1 1 d .
C2S C 0.4260(11) 0.5488(5) 0.9478(4) 0.033(3) Uani 0.80 1 d P
H2SA H 0.4018 0.5303 0.9773 0.040 Uiso 0.80 1 calc PR
H2SB H 0.4224 0.5927 0.9515 0.040 Uiso 0.80 1 calc PR
Cl21 Cl 0.3017(4) 0.52704(15) 0.90483(13) 0.0611(11) Uani 0.80 1 d P
Cl22 Cl 0.5979(3) 0.52757(14) 0.93459(11) 0.0455(8) Uani 0.80 1 d P
C3S C 0.4586(10) -0.0024(4) 0.7546(4) 0.030(2) Uani 0.90 1 d P
H3SA H 0.4946 -0.0418 0.7653 0.036 Uiso 0.90 1 calc PR
H3SB H 0.3616 0.0025 0.7655 0.036 Uiso 0.90 1 calc PR
Cl31 Cl 0.5670(3) 0.05376(13) 0.77844(11) 0.0487(8) Uani 0.90 1 d P
Cl32 Cl 0.4523(4) -0.00088(14) 0.69470(11) 0.0659(10) Uani 0.90 1 d P
C4S C 0.9350(12) 0.3502(5) 0.0152(4) 0.034(3) Uani 0.80 1 d P
H4SA H 0.8374 0.3370 0.0209 0.041 Uiso 0.80 1 calc PR
H4SB H 0.9727 0.3235 -0.0085 0.041 Uiso 0.80 1 calc PR
Cl41 Cl 1.0375(4) 0.34313(17) 0.06486(14) 0.0677(12) Uani 0.80 1 d P
Cl42 Cl 0.9295(3) 0.42328(14) -0.00604(13) 0.0485(8) Uani 0.80 1 d P

loop_
_atom_site_aniso_label
_atom_site_aniso_U_11
_atom_site_aniso_U_22
_atom_site_aniso_U_33
_atom_site_aniso_U_23
_atom_site_aniso_U_13
_atom_site_aniso_U_12
Ir1A 0.01498(15) 0.01463(15) 0.01840(16) 0.00062(12) 0.00153(12) -0.00090(11)
Cl1A 0.0198(9) 0.0160(9) 0.0228(10) -0.0004(8) 0.0015(8) 0.0023(7)
N1A 0.019(3) 0.013(3) 0.020(4) 0.000(3) 0.007(3) 0.003(3)
C2A 0.014(4) 0.022(4) 0.025(5) 0.008(3) 0.004(3) -0.001(3)
Br2A 0.0170(4) 0.0228(4) 0.0238(4) 0.0015(3) -0.0010(3) -0.0031(3)
C3A 0.020(4) 0.023(4) 0.027(5) 0.009(4) -0.007(4) 0.000(3)
C4A 0.025(4) 0.033(5) 0.021(5) 0.010(4) -0.002(4) -0.001(4)
C5A 0.020(4) 0.017(4) 0.033(5) 0.006(4) 0.000(4) -0.002(3)
C6A 0.013(4) 0.010(4) 0.027(5) 0.002(3) 0.001(3) 0.002(3)
N7A 0.016(3) 0.012(3) 0.021(4) -0.003(3) 0.003(3) -0.001(2)
C8A 0.018(4) 0.016(4) 0.021(4) 0.001(3) 0.002(3) 0.002(3)
C9A 0.019(4) 0.018(4) 0.029(5) 0.003(4) 0.010(4) -0.007(3)
O9A 0.038(4) 0.018(3) 0.031(4) -0.004(3) 0.001(3) 0.000(3)
C10A 0.024(4) 0.018(4) 0.019(4) 0.004(3) 0.003(3) 0.001(3)
C11A 0.024(4) 0.030(5) 0.024(5) -0.009(4) -0.010(4) 0.003(4)
C12A 0.027(5) 0.029(5) 0.030(5) -0.007(4) -0.003(4) 0.003(4)
C13A 0.024(4) 0.033(5) 0.019(5) -0.002(4) 0.001(4) 0.008(4)
C14A 0.030(5) 0.026(5) 0.025(5) 0.001(4) -0.008(4) -0.001(4)
C15A 0.032(5) 0.016(4) 0.027(5) -0.002(4) 0.002(4) -0.001(3)
C16A 0.042(6) 0.030(5) 0.044(6) -0.003(5) -0.008(5) 0.014(4)
C17A 0.028(5) 0.029(5) 0.015(4) -0.005(4) 0.014(4) -0.007(4)
C18A 0.012(4) 0.034(5) 0.025(5) -0.002(4) 0.004(3) -0.004(3)
C19A 0.019(4) 0.020(4) 0.023(5) 0.000(3) 0.002(3) -0.004(3)
C20A 0.023(4) 0.028(5) 0.025(5) 0.010(4) 0.003(4) -0.006(3)
C21A 0.018(4) 0.026(4) 0.021(4) 0.003(4) 0.005(3) -0.009(3)
C22A 0.036(5) 0.029(5) 0.053(7) -0.013(5) 0.018(5) 0.004(4)
C23A 0.030(5) 0.034(5) 0.032(5) 0.005(4) 0.010(4) 0.003(4)
C24A 0.027(5) 0.025(5) 0.037(5) 0.000(4) 0.003(4) -0.007(4)
C25A 0.035(5) 0.034(6) 0.053(7) 0.028(5) 0.004(5) -0.003(4)
C26A 0.037(5) 0.054(6) 0.011(4) -0.001(4) 0.007(4) -0.006(4)
Ir1B 0.01655(15) 0.01633(16) 0.01817(16) -0.00158(12) 0.00112(12) -0.00170(12)
Cl1B 0.0237(10) 0.0174(9) 0.0217(10) -0.0006(8) -0.0044(8) 0.0002(8)
N1B 0.022(3) 0.011(3) 0.021(4) 0.003(3) 0.003(3) -0.001(3)
C2B 0.014(4) 0.015(4) 0.026(5) -0.001(3) -0.001(3) 0.001(3)
Br2B 0.0239(4) 0.0201(4) 0.0249(5) -0.0033(3) 0.0068(3) -0.0013(3)
C3B 0.023(4) 0.018(4) 0.030(5) -0.007(4) 0.000(4) 0.000(3)
C4B 0.022(4) 0.017(4) 0.039(5) 0.000(4) -0.005(4) 0.000(3)
C5B 0.015(4) 0.018(4) 0.029(5) -0.001(4) 0.004(3) 0.004(3)
C6B 0.016(4) 0.019(4) 0.016(4) 0.008(3) -0.002(3) -0.004(3)
N7B 0.017(3) 0.016(3) 0.027(4) 0.000(3) 0.005(3) 0.002(3)
C8B 0.014(4) 0.024(4) 0.017(4) 0.000(3) -0.001(3) 0.006(3)
C9B 0.020(4) 0.018(4) 0.019(4) -0.004(3) 0.003(3) -0.005(3)
O9B 0.035(3) 0.030(3) 0.020(3) 0.002(3) 0.002(3) 0.008(3)
C10B 0.019(4) 0.014(4) 0.028(5) -0.004(3) 0.003(4) 0.000(3)
C11B 0.034(5) 0.038(5) 0.024(5) -0.002(4) -0.003(4) 0.014(4)
C12B 0.035(5) 0.036(5) 0.021(5) 0.010(4) 0.000(4) 0.012(4)
C13B 0.017(4) 0.039(5) 0.029(5) 0.001(4) 0.004(4) 0.003(4)
C14B 0.081(9) 0.104(10) 0.019(6) 0.010(6) 0.020(6) 0.067(8)
C15B 0.064(7) 0.084(9) 0.026(6) 0.019(6) 0.019(5) 0.052(7)
C16B 0.018(4) 0.035(5) 0.045(6) -0.003(4) -0.001(4) 0.009(4)
C17B 0.029(5) 0.041(6) 0.022(5) 0.005(4) -0.005(4) -0.021(4)
C18B 0.027(4) 0.024(4) 0.020(5) -0.014(4) 0.003(4) -0.014(3)
C19B 0.023(4) 0.019(4) 0.028(5) -0.008(4) 0.002(4) -0.010(3)
C20B 0.028(4) 0.017(4) 0.020(4) -0.003(3) -0.001(4) -0.012(3)
C21B 0.009(4) 0.029(5) 0.031(5) 0.003(4) -0.005(3) -0.006(3)
C22B 0.045(6) 0.054(7) 0.038(6) 0.016(5) -0.015(5) -0.017(5)
C23B 0.047(6) 0.047(6) 0.039(6) -0.021(5) 0.019(5) -0.014(5)
C24B 0.026(5) 0.020(5) 0.050(6) -0.006(4) 0.006(4) -0.006(4)
C25B 0.028(5) 0.019(4) 0.033(5) -0.001(4) 0.004(4) -0.005(3)
C26B 0.018(4) 0.032(5) 0.054(7) 0.000(5) -0.009(4) 0.002(4)
Cl3 0.0205(10) 0.0171(10) 0.0357(12) -0.0037(9) 0.0057(9) -0.0021(7)
Cl4 0.0266(11) 0.0315(12) 0.0348(13) 0.0002(10) 0.0119(10) -0.0035(9)
C1S 0.043(6) 0.032(5) 0.039(6) -0.002(5) -0.007(5) -0.010(4)
Cl11 0.0475(15) 0.0421(15) 0.0456(16) -0.0010(12) -0.0028(12) 0.0044(11)
Cl12 0.0561(18) 0.088(2) 0.058(2) -0.0274(18) -0.0058(15) 0.0187(16)
C2S 0.045(7) 0.016(6) 0.039(7) -0.001(5) 0.000(6) -0.003(5)
Cl21 0.085(3) 0.041(2) 0.054(2) 0.0144(17) -0.033(2) -0.0034(18)
Cl22 0.057(2) 0.0404(18) 0.0395(19) 0.0010(15) 0.0095(16) 0.0058(15)
C3S 0.032(5) 0.017(5) 0.042(7) 0.002(4) 0.003(5) 0.012(4)
Cl31 0.0270(14) 0.0502(18) 0.069(2) -0.0078(16) 0.0021(14) -0.0104(12)
Cl32 0.116(3) 0.0428(18) 0.0382(18) -0.0043(14) -0.0062(18) 0.0474(19)
C4S 0.034(6) 0.034(7) 0.033(7) 0.006(5) -0.011(5) -0.010(5)
Cl41 0.071(2) 0.059(2) 0.069(3) 0.008(2) -0.044(2) 0.0010(19)
Cl42 0.0479(19) 0.0370(18) 0.060(2) 0.0115(16) -0.0074(16) -0.0049(14)

loop_
_atom_type_symbol
_atom_type_description
_atom_type_scat_dispersion_real
_atom_type_scat_dispersion_imag
_atom_type_scat_source
C C 0.0033 0.0016 'International Tables Vol C Tables 4.2.6.8 and 6.1.1.4'
H H 0.0000 0.0000 'International Tables Vol C Tables 4.2.6.8 and 6.1.1.4'
N N 0.0061 0.0033 'International Tables Vol C Tables 4.2.6.8 and 6.1.1.4'
O O 0.0106 0.0060 'International Tables Vol C Tables 4.2.6.8 and 6.1.1.4'
Cl Cl 0.1484 0.1585 'International Tables Vol C Tables 4.2.6.8 and 6.1.1.4'
Br Br -0.2901 2.4595 'International Tables Vol C Tables 4.2.6.8 and 6.1.1.4'
Ir Ir -1.4442 7.9887 'International Tables Vol C Tables 4.2.6.8 and 6.1.1.4'

loop_
_geom_angle_atom_site_label_1
_geom_angle_atom_site_label_2
_geom_angle_atom_site_label_3
_geom_angle
C8A Ir1A N1A 77.0(3)
C8A Ir1A C17A 103.5(3)
N1A Ir1A C17A 115.4(3)
C8A Ir1A C20A 122.9(3)
N1A Ir1A C20A 160.1(3)
C17A Ir1A C20A 64.2(3)
C8A Ir1A C21A 96.5(3)
N1A Ir1A C21A 152.0(3)
C17A Ir1A C21A 38.9(3)
C20A Ir1A C21A 37.6(3)
C8A Ir1A C18A 138.8(3)
N1A Ir1A C18A 104.1(3)
C17A Ir1A C18A 37.9(3)
C20A Ir1A C18A 62.6(3)
C21A Ir1A C18A 63.0(3)
C8A Ir1A C19A 158.8(3)
N1A Ir1A C19A 122.7(3)
C17A Ir1A C19A 62.6(3)
C20A Ir1A C19A 37.9(3)
C21A Ir1A C19A 62.5(3)
C18A Ir1A C19A 36.0(3)
C8A Ir1A Cl1A 99.1(2)
N1A Ir1A Cl1A 84.14(17)
C17A Ir1A Cl1A 152.8(2)
C20A Ir1A Cl1A 90.9(2)
C21A Ir1A Cl1A 123.9(2)
C18A Ir1A Cl1A 122.1(2)
C19A Ir1A Cl1A 91.3(2)
C2A N1A C6A 116.8(7)
C2A N1A Ir1A 129.9(5)
C6A N1A Ir1A 113.1(5)
N1A C2A C3A 123.4(7)
N1A C2A Br2A 119.0(6)
C3A C2A Br2A 117.5(6)
C2A C3A C4A 118.3(8)
C5A C4A C3A 119.4(8)
C4A C5A C6A 118.4(7)
N1A C6A N7A 113.3(7)
N1A C6A C5A 123.6(7)
N7A C6A C5A 122.9(7)
C8A N7A C6A 119.5(6)
N7A C8A C9A 113.4(6)
N7A C8A Ir1A 116.3(6)
C9A C8A Ir1A 129.6(6)
O9A C9A C10A 123.3(8)
O9A C9A C8A 116.6(7)
C10A C9A C8A 120.1(7)
C15A C10A C11A 118.6(7)
C15A C10A C9A 118.1(7)
C11A C10A C9A 123.2(7)
C12A C11A C10A 120.5(8)
C11A C12A C13A 120.7(8)
C14A C13A C12A 119.6(8)
C14A C13A C16A 119.1(8)
C12A C13A C16A 121.3(8)
C13A C14A C15A 120.6(8)
C10A C15A C14A 119.9(8)
C21A C17A C18A 107.5(7)
C21A C17A C22A 126.0(8)
C18A C17A C22A 125.1(8)
C21A C17A Ir1A 71.2(5)
C18A C17A Ir1A 75.7(5)
C22A C17A Ir1A 129.4(6)
C19A C18A C17A 107.9(7)
C19A C18A C23A 128.5(8)
C17A C18A C23A 123.6(8)
C19A C18A Ir1A 72.2(4)
C17A C18A Ir1A 66.4(4)
C23A C18A Ir1A 128.0(6)
C18A C19A C20A 107.8(7)
C18A C19A C24A 127.4(7)
C20A C19A C24A 124.9(7)
C18A C19A Ir1A 71.8(4)
C20A C19A Ir1A 66.7(4)
C24A C19A Ir1A 127.6(6)
C21A C20A C19A 108.6(7)
C21A C20A C25A 126.6(8)
C19A C20A C25A 124.4(8)
C21A C20A Ir1A 71.4(5)
C19A C20A Ir1A 75.4(5)
C25A C20A Ir1A 124.7(6)
C20A C21A C17A 107.8(7)
C20A C21A C26A 127.1(8)
C17A C21A C26A 124.7(8)
C20A C21A Ir1A 71.0(5)
C17A C21A Ir1A 69.9(4)
C26A C21A Ir1A 130.3(6)
C8B Ir1B N1B 76.8(3)
C8B Ir1B C17B 102.3(3)
N1B Ir1B C17B 115.8(3)
C8B Ir1B C18B 97.3(3)
N1B Ir1B C18B 152.9(3)
C17B Ir1B C18B 38.9(3)
C8B Ir1B C19B 125.5(3)
N1B Ir1B C19B 157.7(3)
C17B Ir1B C19B 64.1(3)
C18B Ir1B C19B 37.9(3)
C8B Ir1B C21B 136.7(3)
N1B Ir1B C21B 103.3(3)
C17B Ir1B C21B 37.7(3)
C18B Ir1B C21B 62.8(3)
C19B Ir1B C21B 62.0(3)
C8B Ir1B C20B 160.1(3)
N1B Ir1B C20B 120.3(3)
C17B Ir1B C20B 62.3(3)
C18B Ir1B C20B 62.8(3)
C19B Ir1B C20B 38.1(3)
C21B Ir1B C20B 35.3(3)
C8B Ir1B Cl1B 98.7(2)
N1B Ir1B Cl1B 84.35(18)
C17B Ir1B Cl1B 153.6(2)
C18B Ir1B Cl1B 122.7(2)
C19B Ir1B Cl1B 90.7(2)
C21B Ir1B Cl1B 124.6(2)
C20B Ir1B Cl1B 93.4(2)
C2B N1B C6B 115.6(6)
C2B N1B Ir1B 130.7(5)
C6B N1B Ir1B 113.4(5)
N1B C2B C3B 123.4(7)
N1B C2B Br2B 118.3(5)
C3B C2B Br2B 118.3(6)
C2B C3B C4B 119.9(8)
C5B C4B C3B 118.4(8)
C6B C5B C4B 118.2(8)
N1B C6B C5B 124.3(7)
N1B C6B N7B 113.2(6)
C5B C6B N7B 122.4(7)
C8B N7B C6B 118.5(7)
N7B C8B C9B 113.7(7)
N7B C8B Ir1B 117.7(6)
C9B C8B Ir1B 128.1(6)
O9B C9B C10B 123.0(7)
O9B C9B C8B 116.5(7)
C10B C9B C8B 120.5(7)
C15B C10B C11B 118.6(8)
C15B C10B C9B 117.4(8)
C11B C10B C9B 123.9(7)
C12B C11B C10B 120.3(8)
C11B C12B C13B 121.2(8)
C14B C13B C12B 116.9(8)
C14B C13B C16B 121.3(8)
C12B C13B C16B 121.8(8)
C13B C14B C15B 123.0(9)
C14B C15B C10B 119.7(9)
C18B C17B C21B 107.2(7)
C18B C17B C22B 126.9(9)
C21B C17B C22B 124.7(9)
C18B C17B Ir1B 70.6(4)
C21B C17B Ir1B 75.8(5)
C22B C17B Ir1B 128.6(6)
C19B C18B C17B 107.8(7)
C19B C18B C23B 125.4(8)
C17B C18B C23B 126.4(8)
C19B C18B Ir1B 71.6(4)
C17B C18B Ir1B 70.6(4)
C23B C18B Ir1B 129.3(6)
C18B C19B C20B 108.0(7)
C18B C19B C24B 127.1(8)
C20B C19B C24B 124.6(8)
C18B C19B Ir1B 70.6(4)
C20B C19B Ir1B 75.2(4)
C24B C19B Ir1B 124.5(5)
C21B C20B C19B 107.6(7)
C21B C20B C25B 128.9(8)
C19B C20B C25B 123.5(7)
C21B C20B Ir1B 72.2(4)
C19B C20B Ir1B 66.7(4)
C25B C20B Ir1B 128.3(5)
C20B C21B C17B 109.0(7)
C20B C21B C26B 128.1(8)
C17B C21B C26B 122.9(8)
C20B C21B Ir1B 72.4(4)
C17B C21B Ir1B 66.5(4)
C26B C21B Ir1B 127.2(6)
Cl12 C1S Cl11 110.0(5)
Cl21 C2S Cl22 111.7(7)
Cl32 C3S Cl31 112.1(6)
Cl41 C4S Cl42 113.0(6)

loop_
_geom_bond_atom_site_label_1
_geom_bond_atom_site_label_2
_geom_bond_distance
Ir1A C8A 1.978(7)
Ir1A N1A 2.142(6)
Ir1A C17A 2.170(8)
Ir1A C20A 2.182(8)
Ir1A C21A 2.187(8)
Ir1A C18A 2.294(7)
Ir1A C19A 2.298(8)
Ir1A Cl1A 2.3923(18)
N1A C2A 1.347(10)
N1A C6A 1.347(9)
C2A C3A 1.382(11)
C2A Br2A 1.885(8)
C3A C4A 1.393(11)
C4A C5A 1.371(11)
C5A C6A 1.386(11)
C6A N7A 1.380(10)
N7A C8A 1.323(9)
C8A C9A 1.504(11)
C9A O9A 1.215(9)
C9A C10A 1.471(11)
C10A C15A 1.389(11)
C10A C11A 1.406(11)
C11A C12A 1.371(11)
C12A C13A 1.382(11)
C13A C14A 1.374(11)
C13A C16A 1.507(11)
C14A C15A 1.398(11)
C17A C21A 1.451(12)
C17A C18A 1.454(11)
C17A C22A 1.512(11)
C18A C19A 1.419(11)
C18A C23A 1.471(11)
C19A C20A 1.460(11)
C19A C24A 1.495(11)
C20A C21A 1.409(11)
C20A C25A 1.475(11)
C21A C26A 1.470(11)
Ir1B C8B 1.981(8)
Ir1B N1B 2.124(6)
Ir1B C17B 2.175(8)
Ir1B C18B 2.175(7)
Ir1B C19B 2.188(8)
Ir1B C21B 2.300(7)
Ir1B C20B 2.303(8)
Ir1B Cl1B 2.3951(19)
N1B C2B 1.330(10)
N1B C6B 1.370(9)
C2B C3B 1.371(10)
C2B Br2B 1.892(8)
C3B C4B 1.382(11)
C4B C5B 1.375(11)
C5B C6B 1.372(10)
C6B N7B 1.383(10)
N7B C8B 1.315(9)
C8B C9B 1.503(10)
C9B O9B 1.196(9)
C9B C10B 1.468(10)
C10B C15B 1.381(12)
C10B C11B 1.382(12)
C11B C12B 1.382(11)
C12B C13B 1.393(12)
C13B C14B 1.360(13)
C13B C16B 1.498(11)
C14B C15B 1.376(13)
C17B C18B 1.447(12)
C17B C21B 1.451(12)
C17B C22B 1.511(12)
C18B C19B 1.416(12)
C18B C23B 1.498(11)
C19B C20B 1.471(11)
C19B C24B 1.499(11)
C20B C21B 1.397(11)
C20B C25B 1.497(11)
C21B C26B 1.473(11)
C1S Cl12 1.752(10)
C1S Cl11 1.792(10)
C2S Cl21 1.744(11)
C2S Cl22 1.751(11)
C3S Cl32 1.740(11)
C3S Cl31 1.745(10)
C4S Cl41 1.710(11)
C4S Cl42 1.748(11)
